data_7060570
loop_
_publ_author_name
'Melnic, Elena'
'Kravtsov, Victor Ch.'
'Lucenti, Elena'
'Cariati, Elena'
'Forni, Alessandra'
'Siminel, Nikita'
'Fonari, Marina S.'

_publ_section_title
;
 Regulation of \p&#x22EF;\p stacking interactions between triimidazole
 luminophores and comprehensive emission quenching by coordination to
 Cu(ii)
;
_journal_issue 20
_journal_name_full 'New Journal of Chemistry'
_journal_page_first 9040
_journal_page_last 9052
_journal_paper_doi 10.1039/D1NJ00909E
_journal_volume 45
_journal_year 2021
_chemical_formula_sum 'C22 H18 Cu N12 O4'
_chemical_formula_weight 578.02
_space_group_crystal_system triclinic
_space_group_IT_number 2
_space_group_name_Hall '-P 1'
_space_group_name_H-M_alt 'P -1'
_atom_sites_solution_hydrogens geom
_atom_sites_solution_primary direct
_atom_sites_solution_secondary difmap
_audit_creation_method SHELXL-2014/7
_audit_update_record
;
2021-03-30 deposited with the CCDC.	2021-04-16 downloaded from the CCDC.
;
_cell_angle_alpha 86.805(5)
_cell_angle_beta 82.711(6)
_cell_angle_gamma 77.543(6)
_cell_formula_units_Z 1
_cell_length_a 5.5430(4)
_cell_length_b 9.8667(6)
_cell_length_c 10.8819(7)
_cell_measurement_reflns_used 1373
_cell_measurement_temperature 293(2)
_cell_measurement_theta_max 29.9650
_cell_measurement_theta_min 3.7860
_cell_volume 576.19(7)
_computing_cell_refinement
;
CrysAlisPro, Agilent Technologies,
Version 1.171.37.35 (release 13-08-2014 CrysAlis171 .NET)
(compiled Aug 13 2014,18:06:01)
;
_computing_data_collection
;
CrysAlisPro, Agilent Technologies,
Version 1.171.37.35 (release 13-08-2014 CrysAlis171 .NET)
(compiled Aug 13 2014,18:06:01)
;
_computing_data_reduction
;
CrysAlisPro, Agilent Technologies,
Version 1.171.37.35 (release 13-08-2014 CrysAlis171 .NET)
(compiled Aug 13 2014,18:06:01)
;
_computing_structure_refinement 'SHELXL-2014/7 (Sheldrick, 2014)'
_computing_structure_solution 'SHELXS-2014 (Sheldrick, 2014)'
_diffrn_ambient_temperature 293(2)
_diffrn_detector_area_resol_mean 15.9914
_diffrn_measured_fraction_theta_full 0.998
_diffrn_measured_fraction_theta_max 0.998
_diffrn_measurement_device_type 'Xcalibur, Eos'
_diffrn_radiation_type MoK\a
_diffrn_radiation_wavelength 0.71073
_diffrn_reflns_av_R_equivalents 0.0213
_diffrn_reflns_av_unetI/netI 0.0458
_diffrn_reflns_Laue_measured_fraction_full 0.998
_diffrn_reflns_Laue_measured_fraction_max 0.998
_diffrn_reflns_limit_h_max 6
_diffrn_reflns_limit_h_min -5
_diffrn_reflns_limit_k_max 11
_diffrn_reflns_limit_k_min -11
_diffrn_reflns_limit_l_max 13
_diffrn_reflns_limit_l_min -9
_diffrn_reflns_number 3423
_diffrn_reflns_point_group_measured_fraction_full 0.998
_diffrn_reflns_point_group_measured_fraction_max 0.998
_diffrn_reflns_theta_full 25.242
_diffrn_reflns_theta_max 25.498
_diffrn_reflns_theta_min 3.777
_exptl_absorpt_coefficient_mu 1.008
_exptl_absorpt_correction_T_max 1.00000
_exptl_absorpt_correction_T_min 0.88053
_exptl_absorpt_correction_type multi-scan
_exptl_absorpt_process_details
;
CrysAlisPro, Agilent Technologies,
Version 1.171.37.35 (release 13-08-2014 CrysAlis171 .NET)
(compiled Aug 13 2014,18:06:01)
Empirical absorption correction using spherical harmonics,
 implemented in SCALE3 ABSPACK scaling algorithm.
;
_exptl_crystal_colour violet
_exptl_crystal_density_diffrn 1.666
_exptl_crystal_description prism
_exptl_crystal_F_000 295
_exptl_crystal_size_max 0.600
_exptl_crystal_size_mid 0.220
_exptl_crystal_size_min 0.080
_refine_diff_density_max 0.476
_refine_diff_density_min -0.421
_refine_diff_density_rms 0.065
_refine_ls_extinction_method none
_refine_ls_goodness_of_fit_ref 1.001
_refine_ls_hydrogen_treatment constr
_refine_ls_matrix_type full
_refine_ls_number_parameters 179
_refine_ls_number_reflns 2136
_refine_ls_number_restraints 0
_refine_ls_restrained_S_all 1.001
_refine_ls_R_factor_all 0.0460
_refine_ls_R_factor_gt 0.0403
_refine_ls_shift/su_max 0.000
_refine_ls_shift/su_mean 0.000
_refine_ls_structure_factor_coef Fsqd
_refine_ls_weighting_details 'w=1/[\s^2^(Fo^2^)+(0.0585P)^2^+0.1885P] where P=(Fo^2^+2Fc^2^)/3'
_refine_ls_weighting_scheme calc
_refine_ls_wR_factor_gt 0.1042
_refine_ls_wR_factor_ref 0.1108
_reflns_Friedel_coverage 0.000
_reflns_number_gt 1886
_reflns_number_total 2136
_reflns_threshold_expression 'I > 2\s(I)'
_cod_data_source_file d1nj00909e2.cif
_cod_data_source_block str_4
_cod_depositor_comments 'Adding full bibliography for 7060567--7060574.cif.'
_cod_original_cell_volume 576.20(7)
_cod_database_code 7060570
_shelx_shelxl_version_number 2014/7
_shelx_space_group_comment
;
The symmetry employed for this shelxl refinement is uniquely defined
by the following loop, which should always be used as a source of
symmetry information in preference to the above space-group names.
They are only intended as comments.
;
_shelx_estimated_absorpt_t_min 0.583
_shelx_estimated_absorpt_t_max 0.924

loop_
_space_group_symop_operation_xyz
'x, y, z'
'-x, -y, -z'

loop_
_atom_site_label
_atom_site_type_symbol
_atom_site_fract_x
_atom_site_fract_y
_atom_site_fract_z
_atom_site_U_iso_or_equiv
_atom_site_adp_type
_atom_site_occupancy
_atom_site_site_symmetry_order
_atom_site_calc_flag
_atom_site_refinement_flags_posn
_atom_site_refinement_flags_adp
_atom_site_refinement_flags_occupancy
_atom_site_disorder_assembly
_atom_site_disorder_group
Cu1 Cu 1.0000 0.5000 0.0000 0.0352(2) Uani 1 2 d S . P . .
C1 C 0.6541(5) 0.3373(3) 0.1488(3) 0.0365(7) Uani 1 1 d . . . . .
H1 H 0.5992 0.3112 0.0782 0.044 Uiso 1 1 calc R U . . .
C2 C 0.5847(5) 0.2991(3) 0.2658(2) 0.0315(6) Uani 1 1 d . . . . .
C3 C 0.2795(5) 0.1405(3) 0.2736(3) 0.0381(7) Uani 1 1 d . . . . .
H3 H 0.2620 0.1330 0.1906 0.046 Uiso 1 1 calc R U . . .
C4 C 0.1665(6) 0.0806(3) 0.3735(3) 0.0404(7) Uani 1 1 d . . . . .
H4 H 0.0539 0.0241 0.3685 0.048 Uiso 1 1 calc R U . . .
C5 C 0.3926(5) 0.1933(3) 0.4478(2) 0.0309(6) Uani 1 1 d . . . . .
C6 C 0.5246(6) 0.2576(3) 0.6460(3) 0.0412(7) Uani 1 1 d . . . . .
H6 H 0.4387 0.2092 0.7060 0.049 Uiso 1 1 calc R U . . .
C7 C 0.6750(6) 0.3420(3) 0.6648(3) 0.0424(7) Uani 1 1 d . . . . .
H7 H 0.7093 0.3615 0.7426 0.051 Uiso 1 1 calc R U . . .
C8 C 0.6772(5) 0.3430(3) 0.4714(2) 0.0307(6) Uani 1 1 d . . . . .
C9 C 0.8506(5) 0.4350(3) 0.2675(2) 0.0342(6) Uani 1 1 d . . . . .
H9 H 0.9536 0.4871 0.2948 0.041 Uiso 1 1 calc R U . . .
N1 N 0.8221(4) 0.4227(2) 0.1514(2) 0.0359(6) Uani 1 1 d . . . . .
N2 N 0.2376(5) 0.1130(2) 0.4834(2) 0.0390(6) Uani 1 1 d . . . . .
N3 N 0.7737(5) 0.3969(3) 0.5541(2) 0.0378(6) Uani 1 1 d . . . . .
N4 N 0.5235(4) 0.2574(2) 0.51921(19) 0.0331(5) Uani 1 1 d . . . . .
N5 N 0.7084(4) 0.3607(2) 0.3425(2) 0.0298(5) Uani 1 1 d . . . . .
N6 N 0.4271(4) 0.2154(2) 0.32299(19) 0.0314(5) Uani 1 1 d . . . . .
O1 O 1.0522(4) 0.6477(2) 0.09568(17) 0.0434(5) Uani 1 1 d . . . . .
C10 C 0.8907(7) 0.7594(4) 0.0786(3) 0.0454(8) Uani 1 1 d . . . . .
C11 C 0.9345(9) 0.8873(4) 0.1363(4) 0.0678(11) Uani 1 1 d . . . . .
H11A H 0.8037 0.9653 0.1209 0.102 Uiso 1 1 calc R U . . .
H11B H 1.0916 0.9063 0.1004 0.102 Uiso 1 1 calc R U . . .
H11C H 0.9358 0.8712 0.2240 0.102 Uiso 1 1 calc R U . . .
O2 O 0.7133(5) 0.7654(3) 0.0206(2) 0.0664(7) Uani 1 1 d . . . . .

loop_
_atom_site_aniso_label
_atom_site_aniso_U_11
_atom_site_aniso_U_22
_atom_site_aniso_U_33
_atom_site_aniso_U_23
_atom_site_aniso_U_13
_atom_site_aniso_U_12
Cu1 0.0497(3) 0.0438(3) 0.0196(3) 0.0050(2) -0.0039(2) -0.0277(2)
C1 0.0477(17) 0.0415(16) 0.0268(14) 0.0023(12) -0.0031(12) -0.0254(14)
C2 0.0383(15) 0.0328(14) 0.0264(14) 0.0024(11) -0.0036(11) -0.0153(12)
C3 0.0429(17) 0.0422(16) 0.0355(16) -0.0031(13) -0.0053(13) -0.0218(14)
C4 0.0416(16) 0.0390(16) 0.0455(18) 0.0016(13) -0.0020(13) -0.0219(13)
C5 0.0343(15) 0.0316(14) 0.0278(14) 0.0034(11) 0.0014(11) -0.0128(12)
C6 0.0551(19) 0.0450(17) 0.0242(14) 0.0055(12) 0.0015(13) -0.0171(15)
C7 0.061(2) 0.0436(17) 0.0242(15) 0.0012(13) -0.0082(13) -0.0131(15)
C8 0.0359(15) 0.0309(14) 0.0260(14) 0.0035(11) -0.0022(11) -0.0107(11)
C9 0.0397(15) 0.0367(15) 0.0301(15) -0.0003(12) 0.0016(12) -0.0202(12)
N1 0.0456(14) 0.0394(13) 0.0278(12) 0.0031(10) -0.0027(10) -0.0218(11)
N2 0.0443(14) 0.0361(13) 0.0389(14) 0.0041(11) 0.0024(11) -0.0187(11)
N3 0.0468(14) 0.0416(13) 0.0285(12) 0.0016(10) -0.0058(10) -0.0163(11)
N4 0.0427(13) 0.0363(13) 0.0229(12) 0.0034(10) -0.0005(10) -0.0167(11)
N5 0.0357(12) 0.0316(12) 0.0252(11) 0.0029(9) -0.0014(9) -0.0159(10)
N6 0.0383(13) 0.0345(12) 0.0247(12) 0.0041(9) -0.0003(9) -0.0183(10)
O1 0.0666(15) 0.0517(13) 0.0214(10) 0.0045(9) -0.0059(9) -0.0340(12)
C10 0.069(2) 0.055(2) 0.0194(14) 0.0042(13) 0.0015(14) -0.0334(18)
C11 0.106(3) 0.052(2) 0.053(2) -0.0033(18) -0.003(2) -0.037(2)
O2 0.0695(17) 0.0859(19) 0.0510(15) -0.0022(14) -0.0193(13) -0.0248(15)

loop_
_atom_type_symbol
_atom_type_description
_atom_type_scat_dispersion_real
_atom_type_scat_dispersion_imag
_atom_type_scat_source
C C 0.0033 0.0016 'International Tables Vol C Tables 4.2.6.8 and 6.1.1.4'
H H 0.0000 0.0000 'International Tables Vol C Tables 4.2.6.8 and 6.1.1.4'
N N 0.0061 0.0033 'International Tables Vol C Tables 4.2.6.8 and 6.1.1.4'
O O 0.0106 0.0060 'International Tables Vol C Tables 4.2.6.8 and 6.1.1.4'
Cu Cu 0.3201 1.2651 'International Tables Vol C Tables 4.2.6.8 and 6.1.1.4'

loop_
_geom_angle_atom_site_label_1
_geom_angle_atom_site_label_2
_geom_angle_atom_site_label_3
_geom_angle
_geom_angle_site_symmetry_1
_geom_angle_site_symmetry_3
_geom_angle_publ_flag
O1 Cu1 O1 180.00(12) 2_765 . ?
O1 Cu1 N1 90.28(9) 2_765 2_765 ?
O1 Cu1 N1 89.72(9) . 2_765 ?
O1 Cu1 N1 89.72(9) 2_765 . ?
O1 Cu1 N1 90.28(9) . . ?
N1 Cu1 N1 180.0 2_765 . ?
C2 C1 N1 108.1(2) . . ?
C1 C2 N5 107.5(2) . . ?
C1 C2 N6 135.6(2) . . ?
N5 C2 N6 116.9(2) . . ?
C4 C3 N6 104.6(2) . . ?
C3 C4 N2 112.3(2) . . ?
N2 C5 N6 113.8(2) . . ?
N2 C5 N4 129.0(2) . . ?
N6 C5 N4 117.2(2) . . ?
C7 C6 N4 105.7(2) . . ?
C6 C7 N3 111.9(3) . . ?
N3 C8 N4 114.1(2) . . ?
N3 C8 N5 129.2(2) . . ?
N4 C8 N5 116.7(2) . . ?
N1 C9 N5 110.3(2) . . ?
C9 N1 C1 107.6(2) . . ?
C9 N1 Cu1 127.86(19) . . ?
C1 N1 Cu1 124.46(19) . . ?
C5 N2 C4 103.3(2) . . ?
C8 N3 C7 103.0(2) . . ?
C8 N4 C6 105.2(2) . . ?
C8 N4 C5 123.7(2) . . ?
C6 N4 C5 130.9(2) . . ?
C9 N5 C2 106.6(2) . . ?
C9 N5 C8 130.9(2) . . ?
C2 N5 C8 122.5(2) . . ?
C5 N6 C3 106.0(2) . . ?
C5 N6 C2 122.9(2) . . ?
C3 N6 C2 131.0(2) . . ?
C10 O1 Cu1 110.45(19) . . ?
O2 C10 O1 123.9(3) . . ?
O2 C10 C11 121.3(4) . . ?
O1 C10 C11 114.9(3) . . ?

loop_
_geom_bond_atom_site_label_1
_geom_bond_atom_site_label_2
_geom_bond_distance
_geom_bond_site_symmetry_2
_geom_bond_publ_flag
Cu1 O1 1.9288(19) 2_765 ?
Cu1 O1 1.9288(19) . ?
Cu1 N1 2.010(2) 2_765 ?
Cu1 N1 2.010(2) . ?
C1 C2 1.340(4) . ?
C1 N1 1.388(3) . ?
C2 N5 1.385(3) . ?
C2 N6 1.396(3) . ?
C3 C4 1.355(4) . ?
C3 N6 1.386(3) . ?
C4 N2 1.380(4) . ?
C5 N2 1.300(3) . ?
C5 N6 1.359(3) . ?
C5 N4 1.388(3) . ?
C6 C7 1.338(4) . ?
C6 N4 1.381(3) . ?
C7 N3 1.390(4) . ?
C8 N3 1.295(3) . ?
C8 N4 1.363(3) . ?
C8 N5 1.398(3) . ?
C9 N1 1.308(3) . ?
C9 N5 1.358(3) . ?
O1 C10 1.282(4) . ?
C10 O2 1.223(4) . ?
C10 C11 1.519(4) . ?

loop_
_geom_hbond_atom_site_label_D
_geom_hbond_atom_site_label_H
_geom_hbond_atom_site_label_A
_geom_hbond_distance_DH
_geom_hbond_distance_HA
_geom_hbond_distance_DA
_geom_hbond_angle_DHA
_geom_hbond_site_symmetry_A
C1 H1 O2 0.93 2.42 3.259(4) 150.2 2_665
C3 H3 O2 0.93 2.45 3.281(4) 148.1 2_665
C4 H4 N2 0.93 2.66 3.424(4) 139.8 2_556
C7 H7 O1 0.93 2.32 3.192(3) 156.3 2_766
